data_4327830
loop_
_publ_author_name
'Tracey M. McLean'
'Janice L. Moody'
'Mark R. Waterland'
'Shane G. Telfer'

_publ_section_title
;
 Luminescent Rhenium(I)-Dipyrrinato Complexes
;
_journal_name_full 'Inorganic Chemistry'
_journal_page_first 446
_journal_page_last 455
_journal_paper_doi 10.1021/ic201877t
_journal_volume 51
_journal_year 2012
_chemical_formula_sum 'C55 H44 Cl3 N2 O3 P2 Re'
_chemical_formula_weight 1135.41
_chemical_name_systematic
;
 ?
;
_space_group_IT_number 14
_symmetry_cell_setting monoclinic
_symmetry_space_group_name_Hall '-P 2ybc'
_symmetry_space_group_name_H-M 'P 1 21/c 1'
_atom_sites_solution_hydrogens geom
_atom_sites_solution_primary direct
_atom_sites_solution_secondary difmap
_audit_creation_method SHELXL-97
_cell_angle_alpha 90.00
_cell_angle_beta 108.448(8)
_cell_angle_gamma 90.00
_cell_formula_units_Z 4
_cell_length_a 19.4332(4)
_cell_length_b 12.2647(2)
_cell_length_c 21.4332(15)
_cell_measurement_reflns_used 16802
_cell_measurement_temperature 143(2)
_cell_measurement_theta_max 71.98
_cell_measurement_theta_min 6.53
_cell_volume 4845.9(4)
_computing_cell_refinement 'FSProcess in Process-Auto (Rigaku, 1998)'
_computing_data_collection 'CrystalClear (Rigaku, 2005)'
_computing_data_reduction 'FSProcess in Process-Auto (Rigaku, 1998)'
_computing_structure_refinement 'SHELXL-97 (Sheldrick, 1997)'
_computing_structure_solution 'SHELXS97 (Sheldrick, 2008)'
_diffrn_ambient_temperature 143(2)
_diffrn_detector_area_resol_mean 10
_diffrn_measured_fraction_theta_full 0.971
_diffrn_measured_fraction_theta_max 0.971
_diffrn_measurement_device_type 'Rigaku Spider'
_diffrn_measurement_method \w-scans
_diffrn_radiation_monochromator 'Rigaku VariMax-HF Confocal Optical System'
_diffrn_radiation_source 'Rigaku MM007 rotating anode'
_diffrn_radiation_type CuK\a
_diffrn_radiation_wavelength 1.54178
_diffrn_reflns_av_R_equivalents 0.0427
_diffrn_reflns_av_sigmaI/netI 0.0377
_diffrn_reflns_limit_h_max 23
_diffrn_reflns_limit_h_min -21
_diffrn_reflns_limit_k_max 15
_diffrn_reflns_limit_k_min -10
_diffrn_reflns_limit_l_max 26
_diffrn_reflns_limit_l_min -26
_diffrn_reflns_number 50108
_diffrn_reflns_theta_full 72.12
_diffrn_reflns_theta_max 72.12
_diffrn_reflns_theta_min 6.66
_exptl_absorpt_coefficient_mu 7.422
_exptl_absorpt_correction_T_max 1.0
_exptl_absorpt_correction_T_min 0.458
_exptl_absorpt_correction_type multi-scan
_exptl_absorpt_process_details '(ABSCOR; Higashi, 1995)'
_exptl_crystal_colour orange
_exptl_crystal_density_diffrn 1.556
_exptl_crystal_description plate
_exptl_crystal_F_000 2272
_exptl_crystal_size_max 0.20
_exptl_crystal_size_mid 0.15
_exptl_crystal_size_min 0.02
_refine_diff_density_max 1.375
_refine_diff_density_min -1.022
_refine_diff_density_rms 0.130
_refine_ls_extinction_method none
_refine_ls_goodness_of_fit_ref 1.141
_refine_ls_hydrogen_treatment constr
_refine_ls_matrix_type full
_refine_ls_number_parameters 596
_refine_ls_number_reflns 9275
_refine_ls_number_restraints 0
_refine_ls_restrained_S_all 1.141
_refine_ls_R_factor_all 0.0396
_refine_ls_R_factor_gt 0.0333
_refine_ls_shift/su_max 0.002
_refine_ls_shift/su_mean 0.000
_refine_ls_structure_factor_coef Fsqd
_refine_ls_weighting_details 'calc w=1/[\s^2^(Fo^2^)+(0.0356P)^2^+14.9271P] where P=(Fo^2^+2Fc^2^)/3'
_refine_ls_weighting_scheme calc
_refine_ls_wR_factor_gt 0.0785
_refine_ls_wR_factor_ref 0.0978
_reflns_number_gt 8281
_reflns_number_total 9275
_reflns_threshold_expression >2sigma(I)
_cod_data_source_file ic201877t_si_002_10.cif
_cod_data_source_block 3C
_cod_database_code 4327830

loop_
_symmetry_equiv_pos_as_xyz
'x, y, z'
'-x, y+1/2, -z+1/2'
'-x, -y, -z'
'x, -y-1/2, z-1/2'

loop_
_atom_site_label
_atom_site_type_symbol
_atom_site_fract_x
_atom_site_fract_y
_atom_site_fract_z
_atom_site_U_iso_or_equiv
_atom_site_adp_type
_atom_site_occupancy
_atom_site_symmetry_multiplicity
_atom_site_calc_flag
_atom_site_refinement_flags
Re1 Re 0.286766(9) 0.060513(14) 0.440406(8) 0.01778(7) Uani 1 1 d .
P1 P 0.26941(5) -0.13317(8) 0.45207(5) 0.0198(2) Uani 1 1 d .
P2 P 0.30628(5) 0.25527(8) 0.42862(5) 0.0191(2) Uani 1 1 d .
N1 N 0.32237(18) 0.0323(3) 0.35508(16) 0.0207(7) Uani 1 1 d .
N2 N 0.17922(19) 0.0653(3) 0.36877(16) 0.0202(7) Uani 1 1 d .
O1 O 0.05953(17) 0.1228(3) -0.00567(14) 0.0370(8) Uani 1 1 d .
O300 O 0.22393(17) 0.0962(3) 0.55286(15) 0.0329(7) Uani 1 1 d .
O400 O 0.44170(16) 0.0513(3) 0.53745(16) 0.0340(8) Uani 1 1 d .
C1 C 0.3911(2) 0.0149(4) 0.3575(2) 0.0271(9) Uani 1 1 d .
H1 H 0.4304 0.0070 0.3971 0.032 Uiso 1 1 calc R
C2 C 0.3980(3) 0.0096(4) 0.2944(2) 0.0326(10) Uani 1 1 d .
H2 H 0.4413 -0.0033 0.2838 0.039 Uiso 1 1 calc R
C3 C 0.3301(2) 0.0265(4) 0.2511(2) 0.0301(10) Uani 1 1 d .
H3 H 0.3173 0.0283 0.2045 0.036 Uiso 1 1 calc R
C4 C 0.2820(2) 0.0411(3) 0.2888(2) 0.0227(9) Uani 1 1 d .
C5 C 0.2074(2) 0.0580(3) 0.26394(19) 0.0239(9) Uani 1 1 d .
C6 C 0.1738(2) 0.0703(4) 0.1913(2) 0.0281(10) Uani 1 1 d .
C7 C 0.1880(3) 0.1627(4) 0.1600(2) 0.0342(11) Uani 1 1 d .
H7 H 0.2233 0.2135 0.1842 0.041 Uiso 1 1 calc R
C8 C 0.1516(3) 0.1822(4) 0.0941(2) 0.0350(11) Uani 1 1 d .
H8 H 0.1617 0.2462 0.0736 0.042 Uiso 1 1 calc R
C9 C 0.1012(2) 0.1093(4) 0.0586(2) 0.0287(10) Uani 1 1 d .
C10 C 0.0883(3) 0.0136(4) 0.0880(2) 0.0383(12) Uani 1 1 d .
H10 H 0.0549 -0.0387 0.0629 0.046 Uiso 1 1 calc R
C11 C 0.1245(3) -0.0053(4) 0.1542(2) 0.0358(11) Uani 1 1 d .
H11 H 0.1154 -0.0704 0.1743 0.043 Uiso 1 1 calc R
C12 C 0.0713(3) 0.2212(4) -0.0377(2) 0.0346(11) Uani 1 1 d .
H12A H 0.0611 0.2847 -0.0143 0.052 Uiso 1 1 calc R
H12B H 0.0391 0.2218 -0.0833 0.052 Uiso 1 1 calc R
H12C H 0.1219 0.2239 -0.0372 0.052 Uiso 1 1 calc R
C13 C 0.1590(2) 0.0680(3) 0.3003(2) 0.0253(9) Uani 1 1 d .
C14 C 0.0826(2) 0.0821(4) 0.2750(2) 0.0310(10) Uani 1 1 d .
H14 H 0.0547 0.0881 0.2299 0.037 Uiso 1 1 calc R
C15 C 0.0567(2) 0.0854(4) 0.3272(2) 0.0325(10) Uani 1 1 d .
H15 H 0.0074 0.0925 0.3256 0.039 Uiso 1 1 calc R
C16 C 0.1172(2) 0.0760(4) 0.3837(2) 0.0275(9) Uani 1 1 d .
H16 H 0.1148 0.0770 0.4273 0.033 Uiso 1 1 calc R
C100 C 0.3181(2) -0.2267(3) 0.41452(19) 0.0236(9) Uani 1 1 d .
C101 C 0.3937(2) -0.2133(4) 0.4310(2) 0.0286(10) Uani 1 1 d .
H101 H 0.4171 -0.1570 0.4605 0.034 Uiso 1 1 calc R
C102 C 0.4344(2) -0.2816(4) 0.4046(2) 0.0372(11) Uani 1 1 d .
H102 H 0.4855 -0.2728 0.4168 0.045 Uiso 1 1 calc R
C103 C 0.4006(3) -0.3617(4) 0.3608(2) 0.0382(12) Uani 1 1 d .
H103 H 0.4283 -0.4064 0.3414 0.046 Uiso 1 1 calc R
C104 C 0.3270(3) -0.3774(4) 0.3449(2) 0.0383(11) Uani 1 1 d .
H104 H 0.3042 -0.4341 0.3154 0.046 Uiso 1 1 calc R
C105 C 0.2859(2) -0.3101(4) 0.3719(2) 0.0301(10) Uani 1 1 d .
H105 H 0.2351 -0.3217 0.3608 0.036 Uiso 1 1 calc R
C106 C 0.2961(2) -0.1871(4) 0.5369(2) 0.0246(9) Uani 1 1 d .
C107 C 0.2845(3) -0.2974(4) 0.5456(2) 0.0341(11) Uani 1 1 d .
H107 H 0.2666 -0.3435 0.5083 0.041 Uiso 1 1 calc R
C108 C 0.2990(3) -0.3401(4) 0.6080(3) 0.0430(12) Uani 1 1 d .
H108 H 0.2900 -0.4151 0.6134 0.052 Uiso 1 1 calc R
C109 C 0.3264(3) -0.2748(4) 0.6627(2) 0.0395(12) Uani 1 1 d .
H109 H 0.3356 -0.3042 0.7055 0.047 Uiso 1 1 calc R
C110 C 0.3401(3) -0.1666(5) 0.6545(2) 0.0384(12) Uani 1 1 d .
H110 H 0.3600 -0.1216 0.6920 0.046 Uiso 1 1 calc R
C111 C 0.3249(2) -0.1225(4) 0.5915(2) 0.0279(9) Uani 1 1 d .
H111 H 0.3345 -0.0477 0.5863 0.033 Uiso 1 1 calc R
C112 C 0.1748(2) -0.1770(3) 0.4180(2) 0.0252(9) Uani 1 1 d .
C113 C 0.1418(2) -0.1783(4) 0.3499(2) 0.0318(10) Uani 1 1 d .
H113 H 0.1692 -0.1598 0.3216 0.038 Uiso 1 1 calc R
C114 C 0.0687(3) -0.2066(4) 0.3231(3) 0.0371(11) Uani 1 1 d .
H114 H 0.0471 -0.2101 0.2767 0.044 Uiso 1 1 calc R
C115 C 0.0278(3) -0.2294(4) 0.3635(3) 0.0437(13) Uani 1 1 d .
H115 H -0.0221 -0.2472 0.3450 0.052 Uiso 1 1 calc R
C116 C 0.0593(3) -0.2266(4) 0.4306(3) 0.0411(12) Uani 1 1 d .
H116 H 0.0310 -0.2429 0.4583 0.049 Uiso 1 1 calc R
C117 C 0.1323(2) -0.1999(4) 0.4583(2) 0.0333(10) Uani 1 1 d .
H117 H 0.1533 -0.1973 0.5048 0.040 Uiso 1 1 calc R
C200 C 0.3616(2) 0.2839(3) 0.3748(2) 0.0243(9) Uani 1 1 d .
C201 C 0.4347(2) 0.2558(4) 0.3982(2) 0.0340(11) Uani 1 1 d .
H201 H 0.4542 0.2257 0.4411 0.041 Uiso 1 1 calc R
C202 C 0.4795(3) 0.2713(5) 0.3593(3) 0.0472(14) Uani 1 1 d .
H202 H 0.5295 0.2529 0.3761 0.057 Uiso 1 1 calc R
C203 C 0.4519(3) 0.3131(5) 0.2970(3) 0.0493(15) Uani 1 1 d .
H203 H 0.4824 0.3228 0.2705 0.059 Uiso 1 1 calc R
C204 C 0.3791(3) 0.3410(4) 0.2730(3) 0.0452(14) Uani 1 1 d .
H204 H 0.3597 0.3703 0.2299 0.054 Uiso 1 1 calc R
C205 C 0.3342(3) 0.3262(4) 0.3120(2) 0.0311(10) Uani 1 1 d .
H205 H 0.2843 0.3454 0.2951 0.037 Uiso 1 1 calc R
C206 C 0.2272(2) 0.3464(3) 0.3992(2) 0.0237(9) Uani 1 1 d .
C207 C 0.1746(2) 0.3270(4) 0.3386(2) 0.0310(10) Uani 1 1 d .
H207 H 0.1806 0.2678 0.3122 0.037 Uiso 1 1 calc R
C208 C 0.1137(3) 0.3932(4) 0.3164(3) 0.0422(13) Uani 1 1 d .
H208 H 0.0786 0.3795 0.2748 0.051 Uiso 1 1 calc R
C209 C 0.1039(3) 0.4795(4) 0.3549(3) 0.0470(14) Uani 1 1 d .
H209 H 0.0627 0.5255 0.3393 0.056 Uiso 1 1 calc R
C210 C 0.1539(3) 0.4979(4) 0.4153(3) 0.0418(12) Uani 1 1 d .
H210 H 0.1465 0.5555 0.4421 0.050 Uiso 1 1 calc R
C211 C 0.2153(2) 0.4327(4) 0.4377(2) 0.0304(10) Uani 1 1 d .
H211 H 0.2496 0.4467 0.4796 0.036 Uiso 1 1 calc R
C212 C 0.3587(2) 0.3288(3) 0.5033(2) 0.0213(8) Uani 1 1 d .
C213 C 0.3921(2) 0.4264(4) 0.4981(2) 0.0291(10) Uani 1 1 d .
H213 H 0.3925 0.4503 0.4560 0.035 Uiso 1 1 calc R
C214 C 0.4250(2) 0.4901(4) 0.5529(2) 0.0338(11) Uani 1 1 d .
H214 H 0.4478 0.5569 0.5485 0.041 Uiso 1 1 calc R
C215 C 0.4241(3) 0.4547(4) 0.6147(2) 0.0336(11) Uani 1 1 d .
H215 H 0.4452 0.4984 0.6525 0.040 Uiso 1 1 calc R
C216 C 0.3926(2) 0.3560(4) 0.6207(2) 0.0308(10) Uani 1 1 d .
H216 H 0.3934 0.3309 0.6628 0.037 Uiso 1 1 calc R
C217 C 0.3596(2) 0.2930(4) 0.5653(2) 0.0258(9) Uani 1 1 d .
H217 H 0.3377 0.2255 0.5697 0.031 Uiso 1 1 calc R
C300 C 0.2481(2) 0.0842(3) 0.5101(2) 0.0252(9) Uani 1 1 d .
C400 C 0.3825(2) 0.0544(3) 0.5012(2) 0.0220(9) Uani 1 1 d .
C500 C 0.1471(3) -0.0637(4) 0.6249(3) 0.0420(13) Uani 1 1 d .
H500 H 0.1856 -0.0588 0.6033 0.050 Uiso 1 1 calc R
Cl1 Cl 0.13319(9) -0.20189(14) 0.63932(10) 0.0708(5) Uani 1 1 d .
Cl2 Cl 0.17473(14) 0.0091(2) 0.69683(10) 0.1076(8) Uani 1 1 d .
Cl3 Cl 0.06686(8) -0.00859(14) 0.57175(8) 0.0601(4) Uani 1 1 d .

loop_
_atom_site_aniso_label
_atom_site_aniso_U_11
_atom_site_aniso_U_22
_atom_site_aniso_U_33
_atom_site_aniso_U_23
_atom_site_aniso_U_13
_atom_site_aniso_U_12
Re1 0.01581(10) 0.01666(11) 0.02072(10) -0.00020(6) 0.00558(7) 0.00062(6)
P1 0.0194(5) 0.0161(5) 0.0246(5) -0.0002(4) 0.0077(4) 0.0015(4)
P2 0.0170(5) 0.0169(5) 0.0240(5) -0.0018(4) 0.0074(4) -0.0004(4)
N1 0.0214(17) 0.0176(18) 0.0222(16) -0.0018(13) 0.0056(13) -0.0003(14)
N2 0.0254(18) 0.0117(17) 0.0227(16) 0.0024(13) 0.0064(14) 0.0011(13)
O1 0.0375(18) 0.043(2) 0.0253(15) 0.0089(14) 0.0018(13) -0.0092(16)
O300 0.0385(18) 0.0335(19) 0.0341(17) 0.0006(14) 0.0219(15) 0.0081(15)
O400 0.0210(16) 0.038(2) 0.0368(18) -0.0029(14) 0.0008(14) 0.0034(13)
C1 0.023(2) 0.026(2) 0.032(2) -0.0059(18) 0.0074(17) 0.0007(18)
C2 0.030(2) 0.036(3) 0.037(2) -0.003(2) 0.018(2) 0.000(2)
C3 0.035(2) 0.031(3) 0.026(2) -0.0054(19) 0.0121(19) -0.005(2)
C4 0.025(2) 0.020(2) 0.0223(19) -0.0025(16) 0.0065(16) -0.0058(17)
C5 0.027(2) 0.023(2) 0.0196(19) -0.0023(16) 0.0035(16) -0.0078(17)
C6 0.030(2) 0.027(2) 0.024(2) 0.0021(17) 0.0039(18) -0.0049(18)
C7 0.033(2) 0.035(3) 0.031(2) 0.000(2) 0.0056(19) -0.014(2)
C8 0.038(3) 0.036(3) 0.032(2) 0.008(2) 0.012(2) -0.008(2)
C9 0.027(2) 0.033(3) 0.026(2) 0.0055(19) 0.0075(17) -0.0069(19)
C10 0.046(3) 0.031(3) 0.028(2) -0.001(2) -0.003(2) -0.012(2)
C11 0.047(3) 0.026(3) 0.029(2) 0.0014(19) 0.005(2) -0.011(2)
C12 0.036(3) 0.034(3) 0.034(2) 0.010(2) 0.010(2) 0.004(2)
C13 0.020(2) 0.022(2) 0.029(2) 0.0010(17) 0.0009(17) -0.0033(17)
C14 0.022(2) 0.028(2) 0.037(2) 0.0023(19) 0.0012(19) -0.0025(18)
C15 0.017(2) 0.030(3) 0.048(3) -0.002(2) 0.0072(19) 0.0007(18)
C16 0.022(2) 0.027(2) 0.034(2) 0.0018(18) 0.0089(18) -0.0020(18)
C100 0.025(2) 0.021(2) 0.026(2) -0.0007(16) 0.0084(17) 0.0068(17)
C101 0.023(2) 0.023(2) 0.038(2) -0.0054(18) 0.0073(18) 0.0093(18)
C102 0.022(2) 0.040(3) 0.049(3) -0.003(2) 0.010(2) 0.001(2)
C103 0.031(2) 0.044(3) 0.041(3) -0.010(2) 0.014(2) 0.007(2)
C104 0.037(3) 0.031(3) 0.043(3) -0.013(2) 0.007(2) 0.001(2)
C105 0.025(2) 0.020(2) 0.044(3) -0.0074(19) 0.0103(19) 0.0051(18)
C106 0.024(2) 0.028(2) 0.026(2) 0.0075(17) 0.0124(16) 0.0048(18)
C107 0.040(3) 0.026(3) 0.037(2) 0.006(2) 0.014(2) 0.010(2)
C108 0.054(3) 0.034(3) 0.044(3) 0.015(2) 0.019(2) 0.009(2)
C109 0.045(3) 0.040(3) 0.036(3) 0.020(2) 0.017(2) 0.009(2)
C110 0.039(3) 0.048(3) 0.028(2) 0.003(2) 0.011(2) 0.012(2)
C111 0.029(2) 0.024(2) 0.029(2) 0.0052(18) 0.0072(18) 0.0042(18)
C112 0.028(2) 0.011(2) 0.035(2) -0.0004(17) 0.0071(18) -0.0029(17)
C113 0.028(2) 0.032(3) 0.034(2) 0.002(2) 0.0083(19) 0.001(2)
C114 0.032(2) 0.022(2) 0.048(3) -0.009(2) 0.000(2) 0.001(2)
C115 0.022(2) 0.039(3) 0.067(4) -0.014(3) 0.010(2) -0.005(2)
C116 0.030(2) 0.034(3) 0.068(3) -0.011(3) 0.028(2) -0.004(2)
C117 0.029(2) 0.033(3) 0.040(2) -0.007(2) 0.015(2) -0.001(2)
C200 0.029(2) 0.017(2) 0.030(2) -0.0063(17) 0.0141(18) -0.0040(17)
C201 0.031(2) 0.031(3) 0.043(3) -0.005(2) 0.016(2) -0.007(2)
C202 0.039(3) 0.053(4) 0.061(3) -0.020(3) 0.031(3) -0.013(3)
C203 0.058(4) 0.044(3) 0.064(4) -0.023(3) 0.046(3) -0.029(3)
C204 0.077(4) 0.028(3) 0.040(3) -0.005(2) 0.032(3) -0.015(3)
C205 0.042(3) 0.022(2) 0.034(2) -0.0059(18) 0.020(2) -0.008(2)
C206 0.0186(19) 0.016(2) 0.036(2) 0.0026(17) 0.0075(17) -0.0013(16)
C207 0.029(2) 0.026(2) 0.033(2) 0.0071(19) 0.0030(19) 0.0004(19)
C208 0.029(3) 0.037(3) 0.049(3) 0.011(2) -0.004(2) -0.001(2)
C209 0.031(3) 0.024(3) 0.078(4) 0.004(3) 0.006(3) 0.008(2)
C210 0.024(2) 0.030(3) 0.071(4) -0.005(2) 0.014(2) -0.002(2)
C211 0.021(2) 0.030(3) 0.041(3) -0.004(2) 0.0103(19) -0.0034(18)
C212 0.0193(19) 0.012(2) 0.031(2) -0.0045(16) 0.0061(16) 0.0039(15)
C213 0.024(2) 0.028(2) 0.034(2) -0.0050(19) 0.0064(18) -0.0015(18)
C214 0.029(2) 0.025(3) 0.044(3) -0.006(2) 0.006(2) -0.0026(19)
C215 0.030(2) 0.035(3) 0.033(2) -0.013(2) 0.0052(19) 0.005(2)
C216 0.030(2) 0.035(3) 0.029(2) -0.0082(19) 0.0128(18) 0.000(2)
C217 0.027(2) 0.021(2) 0.030(2) -0.0011(17) 0.0104(17) 0.0044(18)
C300 0.024(2) 0.016(2) 0.038(2) 0.0017(18) 0.0127(18) 0.0027(17)
C400 0.030(2) 0.013(2) 0.024(2) 0.0007(15) 0.0105(18) -0.0012(16)
C500 0.039(3) 0.044(3) 0.049(3) -0.002(2) 0.021(2) 0.001(2)
Cl1 0.0663(10) 0.0500(10) 0.1063(13) 0.0228(9) 0.0421(10) 0.0062(8)
Cl2 0.137(2) 0.1020(17) 0.0566(10) -0.0339(11) -0.0076(12) 0.0138(15)
Cl3 0.0439(8) 0.0665(10) 0.0675(9) 0.0150(8) 0.0141(7) 0.0065(7)

loop_
_atom_type_symbol
_atom_type_description
_atom_type_scat_dispersion_real
_atom_type_scat_dispersion_imag
_atom_type_scat_source
C C 0.0181 0.0091 'International Tables Vol C Tables 4.2.6.8 and 6.1.1.4'
H H 0.0000 0.0000 'International Tables Vol C Tables 4.2.6.8 and 6.1.1.4'
N N 0.0311 0.0180 'International Tables Vol C Tables 4.2.6.8 and 6.1.1.4'
O O 0.0492 0.0322 'International Tables Vol C Tables 4.2.6.8 and 6.1.1.4'
P P 0.2955 0.4335 'International Tables Vol C Tables 4.2.6.8 and 6.1.1.4'
Re Re -5.2083 5.8923 'International Tables Vol C Tables 4.2.6.8 and 6.1.1.4'
Cl Cl 0.3639 0.7018 'International Tables Vol C Tables 4.2.6.8 and 6.1.1.4'

loop_
_geom_angle_atom_site_label_1
_geom_angle_atom_site_label_2
_geom_angle_atom_site_label_3
_geom_angle
C300 Re1 C400 90.69(18)
C300 Re1 N2 91.17(16)
C400 Re1 N2 178.10(15)
C300 Re1 N1 175.45(15)
C400 Re1 N1 93.82(15)
N2 Re1 N1 84.31(13)
C300 Re1 P1 88.06(13)
C400 Re1 P1 91.66(12)
N2 Re1 P1 88.02(9)
N1 Re1 P1 91.29(9)
C300 Re1 P2 92.56(13)
C400 Re1 P2 87.64(12)
N2 Re1 P2 92.66(9)
N1 Re1 P2 88.14(9)
P1 Re1 P2 179.07(3)
C100 P1 C112 103.6(2)
C100 P1 C106 100.68(19)
C112 P1 C106 102.77(19)
C100 P1 Re1 117.46(15)
C112 P1 Re1 113.68(14)
C106 P1 Re1 116.59(15)
C212 P2 C200 100.33(19)
C212 P2 C206 99.95(18)
C200 P2 C206 105.0(2)
C212 P2 Re1 116.80(14)
C200 P2 Re1 113.03(14)
C206 P2 Re1 119.24(13)
C1 N1 C4 106.6(3)
C1 N1 Re1 124.9(3)
C4 N1 Re1 128.1(3)
C16 N2 C13 105.8(3)
C16 N2 Re1 124.7(3)
C13 N2 Re1 129.3(3)
C9 O1 C12 116.6(4)
N1 C1 C2 111.7(4)
N1 C1 H1 124.2
C2 C1 H1 124.2
C3 C2 C1 106.3(4)
C3 C2 H2 126.8
C1 C2 H2 126.8
C2 C3 C4 107.4(4)
C2 C3 H3 126.3
C4 C3 H3 126.3
C5 C4 N1 125.8(4)
C5 C4 C3 126.2(4)
N1 C4 C3 108.0(4)
C4 C5 C13 126.8(4)
C4 C5 C6 118.3(4)
C13 C5 C6 114.9(4)
C7 C6 C11 118.4(4)
C7 C6 C5 119.9(4)
C11 C6 C5 121.6(4)
C8 C7 C6 121.2(4)
C8 C7 H7 119.4
C6 C7 H7 119.4
C9 C8 C7 119.9(4)
C9 C8 H8 120.0
C7 C8 H8 120.0
C8 C9 O1 124.9(4)
C8 C9 C10 120.0(4)
O1 C9 C10 115.1(4)
C11 C10 C9 119.9(4)
C11 C10 H10 120.1
C9 C10 H10 120.1
C6 C11 C10 120.5(4)
C6 C11 H11 119.7
C10 C11 H11 119.7
O1 C12 H12A 109.5
O1 C12 H12B 109.5
H12A C12 H12B 109.5
O1 C12 H12C 109.5
H12A C12 H12C 109.5
H12B C12 H12C 109.5
N2 C13 C5 124.5(4)
N2 C13 C14 108.6(4)
C5 C13 C14 126.9(4)
C15 C14 C13 107.6(4)
C15 C14 H14 126.2
C13 C14 H14 126.2
C14 C15 C16 106.2(4)
C14 C15 H15 126.9
C16 C15 H15 126.9
N2 C16 C15 111.9(4)
N2 C16 H16 124.1
C15 C16 H16 124.1
C105 C100 C101 118.1(4)
C105 C100 P1 124.4(3)
C101 C100 P1 117.5(3)
C102 C101 C100 120.7(4)
C102 C101 H101 119.6
C100 C101 H101 119.6
C103 C102 C101 119.9(4)
C103 C102 H102 120.0
C101 C102 H102 120.0
C102 C103 C104 120.3(4)
C102 C103 H103 119.9
C104 C103 H103 119.9
C103 C104 C105 120.1(4)
C103 C104 H104 119.9
C105 C104 H104 119.9
C100 C105 C104 120.8(4)
C100 C105 H105 119.6
C104 C105 H105 119.6
C111 C106 C107 118.9(4)
C111 C106 P1 122.9(3)
C107 C106 P1 118.2(3)
C108 C107 C106 120.4(5)
C108 C107 H107 119.8
C106 C107 H107 119.8
C109 C108 C107 120.5(5)
C109 C108 H108 119.7
C107 C108 H108 119.7
C110 C109 C108 119.4(4)
C110 C109 H109 120.3
C108 C109 H109 120.3
C109 C110 C111 120.4(5)
C109 C110 H110 119.8
C111 C110 H110 119.8
C106 C111 C110 120.3(4)
C106 C111 H111 119.9
C110 C111 H111 119.9
C113 C112 C117 118.5(4)
C113 C112 P1 119.4(3)
C117 C112 P1 121.8(3)
C114 C113 C112 120.2(4)
C114 C113 H113 119.9
C112 C113 H113 119.9
C115 C114 C113 120.4(5)
C115 C114 H114 119.8
C113 C114 H114 119.8
C116 C115 C114 120.0(4)
C116 C115 H115 120.0
C114 C115 H115 120.0
C115 C116 C117 120.6(5)
C115 C116 H116 119.7
C117 C116 H116 119.7
C116 C117 C112 120.3(4)
C116 C117 H117 119.9
C112 C117 H117 119.9
C205 C200 C201 118.6(4)
C205 C200 P2 124.1(3)
C201 C200 P2 117.3(3)
C200 C201 C202 120.6(5)
C200 C201 H201 119.7
C202 C201 H201 119.7
C203 C202 C201 120.4(5)
C203 C202 H202 119.8
C201 C202 H202 119.8
C202 C203 C204 119.6(5)
C202 C203 H203 120.2
C204 C203 H203 120.2
C203 C204 C205 120.1(5)
C203 C204 H204 119.9
C205 C204 H204 119.9
C200 C205 C204 120.7(5)
C200 C205 H205 119.7
C204 C205 H205 119.7
C207 C206 C211 117.8(4)
C207 C206 P2 120.1(3)
C211 C206 P2 122.0(3)
C208 C207 C206 120.9(5)
C208 C207 H207 119.6
C206 C207 H207 119.6
C207 C208 C209 120.2(5)
C207 C208 H208 119.9
C209 C208 H208 119.9
C210 C209 C208 119.8(5)
C210 C209 H209 120.1
C208 C209 H209 120.1
C209 C210 C211 120.4(5)
C209 C210 H210 119.8
C211 C210 H210 119.8
C210 C211 C206 120.9(4)
C210 C211 H211 119.6
C206 C211 H211 119.6
C213 C212 C217 119.0(4)
C213 C212 P2 119.9(3)
C217 C212 P2 120.8(3)
C212 C213 C214 121.4(4)
C212 C213 H213 119.3
C214 C213 H213 119.3
C213 C214 C215 119.2(5)
C213 C214 H214 120.4
C215 C214 H214 120.4
C216 C215 C214 119.8(4)
C216 C215 H215 120.1
C214 C215 H215 120.1
C215 C216 C217 120.4(4)
C215 C216 H216 119.8
C217 C216 H216 119.8
C216 C217 C212 120.1(4)
C216 C217 H217 119.9
C212 C217 H217 119.9
O300 C300 Re1 178.4(4)
O400 C400 Re1 178.7(4)
Cl2 C500 Cl3 110.3(3)
Cl2 C500 Cl1 111.5(3)
Cl3 C500 Cl1 109.4(3)
Cl2 C500 H500 108.5
Cl3 C500 H500 108.5
Cl1 C500 H500 108.5

loop_
_geom_bond_atom_site_label_1
_geom_bond_atom_site_label_2
_geom_bond_distance
Re1 C300 1.895(4)
Re1 C400 1.906(4)
Re1 N2 2.167(3)
Re1 N1 2.178(3)
Re1 P1 2.4233(10)
Re1 P2 2.4441(10)
P1 C100 1.828(4)
P1 C112 1.830(4)
P1 C106 1.847(4)
P2 C212 1.839(4)
P2 C200 1.842(4)
P2 C206 1.843(4)
N1 C1 1.337(5)
N1 C4 1.392(5)
N2 C16 1.348(6)
N2 C13 1.394(5)
O1 C9 1.369(5)
O1 C12 1.442(5)
O300 C300 1.164(5)
O400 C400 1.167(5)
C1 C2 1.403(6)
C1 H1 0.9500
C2 C3 1.367(6)
C2 H2 0.9500
C3 C4 1.429(6)
C3 H3 0.9500
C4 C5 1.391(6)
C5 C13 1.405(6)
C5 C6 1.494(6)
C6 C7 1.388(6)
C6 C11 1.388(6)
C7 C8 1.386(6)
C7 H7 0.9500
C8 C9 1.366(6)
C8 H8 0.9500
C9 C10 1.392(7)
C10 C11 1.388(6)
C10 H10 0.9500
C11 H11 0.9500
C12 H12A 0.9800
C12 H12B 0.9800
C12 H12C 0.9800
C13 C14 1.420(6)
C14 C15 1.367(7)
C14 H14 0.9500
C15 C16 1.400(6)
C15 H15 0.9500
C16 H16 0.9500
C100 C105 1.383(6)
C100 C101 1.407(6)
C101 C102 1.389(6)
C101 H101 0.9500
C102 C103 1.374(7)
C102 H102 0.9500
C103 C104 1.375(7)
C103 H103 0.9500
C104 C105 1.396(6)
C104 H104 0.9500
C105 H105 0.9500
C106 C111 1.378(6)
C106 C107 1.394(6)
C107 C108 1.381(6)
C107 H107 0.9500
C108 C109 1.379(8)
C108 H108 0.9500
C109 C110 1.375(7)
C109 H109 0.9500
C110 C111 1.396(6)
C110 H110 0.9500
C111 H111 0.9500
C112 C113 1.398(6)
C112 C117 1.401(6)
C113 C114 1.397(6)
C113 H113 0.9500
C114 C115 1.378(8)
C114 H114 0.9500
C115 C116 1.373(8)
C115 H115 0.9500
C116 C117 1.393(6)
C116 H116 0.9500
C117 H117 0.9500
C200 C205 1.384(6)
C200 C201 1.392(6)
C201 C202 1.397(7)
C201 H201 0.9500
C202 C203 1.371(8)
C202 H202 0.9500
C203 C204 1.386(8)
C203 H203 0.9500
C204 C205 1.398(7)
C204 H204 0.9500
C205 H205 0.9500
C206 C207 1.395(6)
C206 C211 1.407(6)
C207 C208 1.390(7)
C207 H207 0.9500
C208 C209 1.392(8)
C208 H208 0.9500
C209 C210 1.370(8)
C209 H209 0.9500
C210 C211 1.389(7)
C210 H210 0.9500
C211 H211 0.9500
C212 C213 1.383(6)
C212 C217 1.393(6)
C213 C214 1.386(6)
C213 H213 0.9500
C214 C215 1.401(7)
C214 H214 0.9500
C215 C216 1.381(7)
C215 H215 0.9500
C216 C217 1.391(6)
C216 H216 0.9500
C217 H217 0.9500
C500 Cl2 1.713(6)
C500 Cl3 1.749(6)
C500 Cl1 1.759(6)
C500 H500 1.0000
